data_4307777
loop_
_publ_author_name
'Wayne Ouellette'
'Bruce S. Hudson'
'Jon Zubieta'

_publ_contact_author_address
;Department of Chemistry
111 College Place
Syracuse University
Syracuse, NY 13244    
;
_publ_contact_author_name 'Jon Zubieta'
_publ_section_title
;
Hydrothermal and Structural Chemistry of the Zinc(II)- and
Cadmium(II)-1,2,4-Triazolate Systems
;
_journal_name_full 'Inorganic Chemistry'
_journal_page_first 4887
_journal_page_last 4904
_journal_paper_doi 10.1021/ic062269a
_journal_volume 46
_journal_year 2007
_chemical_formula_sum 'C3 H3 Cd I0.5 N4.5'
_chemical_formula_weight 277.95
_chemical_name_systematic
; 
 ? 
;
_space_group_IT_number 62
_symmetry_cell_setting orthorhombic
_symmetry_space_group_name_Hall '-P 2ac 2n'
_symmetry_space_group_name_H-M 'P n m a'
_atom_sites_solution_hydrogens geom
_atom_sites_solution_primary direct
_atom_sites_solution_secondary difmap
_audit_creation_method SHELXL-97
_cell_angle_alpha 90.00
_cell_angle_beta 90.00
_cell_angle_gamma 90.00
_cell_formula_units_Z 8
_cell_length_a 7.8569(5)
_cell_length_b 10.3906(6)
_cell_length_c 18.5780(11)
_cell_measurement_reflns_used 3640
_cell_measurement_temperature 90(2)
_cell_measurement_theta_max 28.17
_cell_measurement_theta_min 2.25
_cell_volume 1516.67(16)
_computing_cell_refinement 'Bruker SMART'
_computing_data_collection 'Bruker SMART'
_computing_data_reduction 'Bruker SAINT'
_computing_molecular_graphics 'Bruker SHELXTL'
_computing_publication_material 'Bruker SHELXTL'
_computing_structure_refinement 'SHELXL-97 (Sheldrick, 1997)'
_computing_structure_solution 'SHELXS-97 (Sheldrick, 1990)'
_diffrn_ambient_temperature 90(2)
_diffrn_detector_area_resol_mean 512
_diffrn_measured_fraction_theta_full 1.000
_diffrn_measured_fraction_theta_max 1.000
_diffrn_measurement_device_type 'APEX CCD area detector'
_diffrn_measurement_method 'Phi and omega scans'
_diffrn_radiation_monochromator graphite
_diffrn_radiation_probe x-ray
_diffrn_radiation_type MoK\a
_diffrn_radiation_wavelength 0.71073
_diffrn_reflns_av_R_equivalents 0.0423
_diffrn_reflns_av_sigmaI/netI 0.0239
_diffrn_reflns_limit_h_max 10
_diffrn_reflns_limit_h_min -10
_diffrn_reflns_limit_k_max 13
_diffrn_reflns_limit_k_min -13
_diffrn_reflns_limit_l_max 24
_diffrn_reflns_limit_l_min -24
_diffrn_reflns_number 15132
_diffrn_reflns_theta_full 28.08
_diffrn_reflns_theta_max 28.08
_diffrn_reflns_theta_min 2.19
_diffrn_source 'fine-focus sealed tube'
_diffrn_standards_decay_% 0.001
_exptl_absorpt_coefficient_mu 4.837
_exptl_absorpt_correction_T_max 0.9095
_exptl_absorpt_correction_T_min 0.6434
_exptl_absorpt_correction_type multi-scan
_exptl_absorpt_process_details 'SADABS SHELXL-97 (SHELDRICK, 1997)'
_exptl_crystal_colour colorless
_exptl_crystal_density_diffrn 2.435
_exptl_crystal_density_method 'not measured'
_exptl_crystal_description plate
_exptl_crystal_F_000 1016
_exptl_crystal_size_max 0.10
_exptl_crystal_size_mid 0.08
_exptl_crystal_size_min 0.02
_refine_diff_density_max 1.531
_refine_diff_density_min -1.312
_refine_diff_density_rms 0.157
_refine_ls_extinction_method none
_refine_ls_goodness_of_fit_ref 1.100
_refine_ls_hydrogen_treatment constr
_refine_ls_matrix_type full
_refine_ls_number_parameters 94
_refine_ls_number_reflns 1951
_refine_ls_number_restraints 0
_refine_ls_restrained_S_all 1.100
_refine_ls_R_factor_all 0.0352
_refine_ls_R_factor_gt 0.0295
_refine_ls_shift/su_max 0.001
_refine_ls_shift/su_mean 0.000
_refine_ls_structure_factor_coef Fsqd
_refine_ls_weighting_details 'calc w=1/[\s^2^(Fo^2^)+(0.0204P)^2^+5.9427P] where P=(Fo^2^+2Fc^2^)/3'
_refine_ls_weighting_scheme calc
_refine_ls_wR_factor_gt 0.0589
_refine_ls_wR_factor_ref 0.0611
_reflns_number_gt 1747
_reflns_number_total 1951
_reflns_threshold_expression >2sigma(I)
_cod_data_source_file ic062269a-file002_08.cif
_cod_data_source_block Compound_8_[Cd2(trz)3I]
_cod_depositor_comments
;
The following automatic conversions were performed:
'_symmetry_cell_setting' value 'Orthorhombic' changed to 'orthorhombic'
according to '/home/saulius/struct/CIF-dictionaries/cif_core.dic'
dictionary named 'cif_core.dic' version 2.4.1 from 2010-06-29.

Automatic conversion script
Id: cif_fix_enum 1527 2010-12-29 10:47:43Z saulius 
;
_cod_original_formula_sum 'C3 H3 Cd I0.50 N4.50'
_cod_database_code 4307777

loop_
_symmetry_equiv_pos_as_xyz
'x, y, z'
'-x+1/2, -y, z+1/2'
'-x, y+1/2, -z'
'x+1/2, -y+1/2, -z+1/2'
'-x, -y, -z'
'x-1/2, y, -z-1/2'
'x, -y-1/2, z'
'-x-1/2, y-1/2, z-1/2'

loop_
_atom_site_label
_atom_site_type_symbol
_atom_site_fract_x
_atom_site_fract_y
_atom_site_fract_z
_atom_site_U_iso_or_equiv
_atom_site_adp_type
_atom_site_occupancy
_atom_site_symmetry_multiplicity
_atom_site_calc_flag
_atom_site_refinement_flags
_atom_site_disorder_assembly
_atom_site_disorder_group
I1 I 0.75527(5) 1.2500 0.57611(3) 0.03622(13) Uani 1 2 d S . .
Cd1 Cd 0.40565(5) 1.2500 0.57623(2) 0.01371(10) Uani 1 2 d S . .
Cd2 Cd 0.52148(5) 0.7500 0.76785(2) 0.01146(10) Uani 1 2 d S . .
N1 N 0.3235(4) 1.0793(3) 0.63819(17) 0.0176(7) Uani 1 1 d . . .
N2 N 0.1983(4) 0.9092(3) 0.68721(17) 0.0158(7) Uani 1 1 d . . .
N3 N 0.3637(4) 0.9139(3) 0.71177(18) 0.0181(7) Uani 1 1 d . . .
N4 N 0.3363(6) 0.7500 0.8635(2) 0.0162(9) Uani 1 2 d S . .
N5 N 0.1663(6) 0.7500 0.8466(2) 0.0192(10) Uani 1 2 d S . .
N6 N 0.1888(6) 0.7500 0.9654(3) 0.0194(10) Uani 1 2 d S . .
C1 C 0.1809(5) 1.0097(4) 0.6445(2) 0.0201(8) Uani 1 1 d . . .
H1 H 0.0776 1.0306 0.6207 0.024 Uiso 1 1 calc R . .
C2 C 0.4328(5) 1.0147(4) 0.6808(2) 0.0207(8) Uani 1 1 d . . .
H2 H 0.5480 1.0396 0.6878 0.025 Uiso 1 1 calc R . .
C3 C 0.3438(7) 0.7500 0.9338(3) 0.0200(12) Uani 1 2 d S . .
H3 H 0.4476 0.7500 0.9600 0.024 Uiso 1 2 calc SR . .
C4 C 0.0842(7) 0.7500 0.9082(3) 0.0223(13) Uani 1 2 d S . .
H4 H -0.0364 0.7500 0.9119 0.027 Uiso 1 2 calc SR . .

loop_
_atom_site_aniso_label
_atom_site_aniso_U_11
_atom_site_aniso_U_22
_atom_site_aniso_U_33
_atom_site_aniso_U_23
_atom_site_aniso_U_13
_atom_site_aniso_U_12
I1 0.0157(2) 0.0542(3) 0.0388(3) 0.000 0.00418(17) 0.000
Cd1 0.0162(2) 0.01422(19) 0.01071(18) 0.000 0.00012(14) 0.000
Cd2 0.00791(17) 0.01501(18) 0.01148(18) 0.000 -0.00053(13) 0.000
N1 0.0165(16) 0.0180(16) 0.0183(16) 0.0028(14) -0.0023(13) -0.0014(13)
N2 0.0111(15) 0.0185(16) 0.0180(16) 0.0017(13) 0.0000(12) 0.0006(12)
N3 0.0105(15) 0.0194(16) 0.0244(18) 0.0061(14) -0.0020(12) -0.0004(13)
N4 0.012(2) 0.023(2) 0.014(2) 0.000 -0.0007(17) 0.000
N5 0.011(2) 0.035(3) 0.012(2) 0.000 -0.0002(18) 0.000
N6 0.016(2) 0.027(3) 0.015(2) 0.000 -0.0014(18) 0.000
C1 0.0140(18) 0.021(2) 0.025(2) 0.0057(17) -0.0028(16) 0.0015(15)
C2 0.0141(18) 0.021(2) 0.027(2) 0.0053(17) -0.0025(15) -0.0024(15)
C3 0.014(3) 0.029(3) 0.018(3) 0.000 0.001(2) 0.000
C4 0.014(3) 0.038(3) 0.014(3) 0.000 0.004(2) 0.000

loop_
_atom_type_symbol
_atom_type_description
_atom_type_scat_dispersion_real
_atom_type_scat_dispersion_imag
_atom_type_scat_source
C C 0.0033 0.0016 'International Tables Vol C Tables 4.2.6.8 and 6.1.1.4'
H H 0.0000 0.0000 'International Tables Vol C Tables 4.2.6.8 and 6.1.1.4'
N N 0.0061 0.0033 'International Tables Vol C Tables 4.2.6.8 and 6.1.1.4'
Cd Cd -0.8075 1.2024 'International Tables Vol C Tables 4.2.6.8 and 6.1.1.4'
I I -0.4742 1.8119 'International Tables Vol C Tables 4.2.6.8 and 6.1.1.4'

loop_
_geom_angle_atom_site_label_1
_geom_angle_atom_site_label_2
_geom_angle_atom_site_label_3
_geom_angle
_geom_angle_site_symmetry_1
_geom_angle_site_symmetry_3
_geom_angle_publ_flag
N6 Cd1 N1 113.01(10) 2_574 7_585 ?
N6 Cd1 N1 113.01(10) 2_574 . ?
N1 Cd1 N1 106.70(18) 7_585 . ?
N6 Cd1 I1 109.76(12) 2_574 . ?
N1 Cd1 I1 107.00(9) 7_585 . ?
N1 Cd1 I1 107.00(9) . . ?
N4 Cd2 N2 95.81(11) . 6_657 ?
N4 Cd2 N2 95.81(11) . 4_566 ?
N2 Cd2 N2 91.17(16) 6_657 4_566 ?
N4 Cd2 N3 90.50(11) . . ?
N2 Cd2 N3 87.62(11) 6_657 . ?
N2 Cd2 N3 173.66(12) 4_566 . ?
N4 Cd2 N3 90.50(11) . 7_575 ?
N2 Cd2 N3 173.66(12) 6_657 7_575 ?
N2 Cd2 N3 87.62(11) 4_566 7_575 ?
N3 Cd2 N3 92.90(17) . 7_575 ?
N4 Cd2 N5 168.83(16) . 6_657 ?
N2 Cd2 N5 92.00(11) 6_657 6_657 ?
N2 Cd2 N5 92.00(11) 4_566 6_657 ?
N3 Cd2 N5 81.84(11) . 6_657 ?
N3 Cd2 N5 81.83(11) 7_575 6_657 ?
C1 N1 C2 102.3(3) . . ?
C1 N1 Cd1 136.4(3) . . ?
C2 N1 Cd1 121.3(3) . . ?
C1 N2 N3 105.6(3) . . ?
C1 N2 Cd2 136.1(3) . 6_557 ?
N3 N2 Cd2 118.1(2) . 6_557 ?
C2 N3 N2 105.9(3) . . ?
C2 N3 Cd2 123.7(3) . . ?
N2 N3 Cd2 128.2(2) . . ?
C3 N4 N5 105.8(4) . . ?
C3 N4 Cd2 138.1(4) . . ?
N5 N4 Cd2 116.1(3) . . ?
C4 N5 N4 106.2(4) . . ?
C4 N5 Cd2 122.5(4) . 6_557 ?
N4 N5 Cd2 131.4(3) . 6_557 ?
C4 N6 C3 102.0(5) . . ?
C4 N6 Cd1 122.5(4) . 2_575 ?
C3 N6 Cd1 135.5(4) . 2_575 ?
N2 C1 N1 113.2(3) . . ?
N3 C2 N1 113.0(3) . . ?
N4 C3 N6 113.1(5) . . ?
N5 C4 N6 112.9(5) . . ?

loop_
_geom_bond_atom_site_label_1
_geom_bond_atom_site_label_2
_geom_bond_distance
_geom_bond_site_symmetry_2
_geom_bond_publ_flag
I1 Cd1 2.7469(6) . ?
Cd1 N6 2.189(5) 2_574 ?
Cd1 N1 2.210(3) 7_585 ?
Cd1 N1 2.210(3) . ?
Cd2 N4 2.296(5) . ?
Cd2 N2 2.316(3) 6_657 ?
Cd2 N2 2.316(3) 4_566 ?
Cd2 N3 2.350(3) . ?
Cd2 N3 2.350(3) 7_575 ?
Cd2 N5 2.411(5) 6_657 ?
N1 C1 1.339(5) . ?
N1 C2 1.348(5) . ?
N2 C1 1.318(5) . ?
N2 N3 1.378(4) . ?
N2 Cd2 2.316(3) 6_557 ?
N3 C2 1.312(5) . ?
N4 C3 1.308(7) . ?
N4 N5 1.372(6) . ?
N5 C4 1.314(7) . ?
N5 Cd2 2.411(5) 6_557 ?
N6 C4 1.343(7) . ?
N6 C3 1.352(7) . ?
N6 Cd1 2.189(5) 2_575 ?

loop_
_geom_torsion_atom_site_label_1
_geom_torsion_atom_site_label_2
_geom_torsion_atom_site_label_3
_geom_torsion_atom_site_label_4
_geom_torsion
_geom_torsion_site_symmetry_1
_geom_torsion_site_symmetry_2
_geom_torsion_site_symmetry_3
_geom_torsion_site_symmetry_4
_geom_torsion_publ_flag
N6 Cd1 N1 C1 -40.4(4) 2_574 . . . ?
N1 Cd1 N1 C1 84.4(4) 7_585 . . . ?
I1 Cd1 N1 C1 -161.3(4) . . . . ?
N6 Cd1 N1 C2 136.0(3) 2_574 . . . ?
N1 Cd1 N1 C2 -99.1(3) 7_585 . . . ?
I1 Cd1 N1 C2 15.1(3) . . . . ?
C1 N2 N3 C2 -1.3(4) . . . . ?
Cd2 N2 N3 C2 -177.2(3) 6_557 . . . ?
C1 N2 N3 Cd2 -164.4(3) . . . . ?
Cd2 N2 N3 Cd2 19.6(4) 6_557 . . . ?
N4 Cd2 N3 C2 135.7(3) . . . . ?
N2 Cd2 N3 C2 39.9(3) 6_657 . . . ?
N2 Cd2 N3 C2 -39.1(13) 4_566 . . . ?
N3 Cd2 N3 C2 -133.7(3) 7_575 . . . ?
N5 Cd2 N3 C2 -52.4(3) 6_657 . . . ?
N4 Cd2 N3 N2 -63.8(3) . . . . ?
N2 Cd2 N3 N2 -159.6(3) 6_657 . . . ?
N2 Cd2 N3 N2 121.3(9) 4_566 . . . ?
N3 Cd2 N3 N2 26.7(4) 7_575 . . . ?
N5 Cd2 N3 N2 108.0(3) 6_657 . . . ?
N2 Cd2 N4 C3 -45.89(8) 6_657 . . . ?
N2 Cd2 N4 C3 45.89(8) 4_566 . . . ?
N3 Cd2 N4 C3 -133.55(8) . . . . ?
N3 Cd2 N4 C3 133.55(8) 7_575 . . . ?
N5 Cd2 N4 C3 180.000(5) 6_657 . . . ?
N2 Cd2 N4 N5 134.11(8) 6_657 . . . ?
N2 Cd2 N4 N5 -134.11(8) 4_566 . . . ?
N3 Cd2 N4 N5 46.45(8) . . . . ?
N3 Cd2 N4 N5 -46.45(8) 7_575 . . . ?
N5 Cd2 N4 N5 0.000(5) 6_657 . . . ?
C3 N4 N5 C4 0.000(3) . . . . ?
Cd2 N4 N5 C4 180.000(2) . . . . ?
C3 N4 N5 Cd2 180.000(2) . . . 6_557 ?
Cd2 N4 N5 Cd2 0.000(3) . . . 6_557 ?
N3 N2 C1 N1 1.0(5) . . . . ?
Cd2 N2 C1 N1 175.8(3) 6_557 . . . ?
C2 N1 C1 N2 -0.3(5) . . . . ?
Cd1 N1 C1 N2 176.6(3) . . . . ?
N2 N3 C2 N1 1.2(5) . . . . ?
Cd2 N3 C2 N1 165.3(3) . . . . ?
C1 N1 C2 N3 -0.6(5) . . . . ?
Cd1 N1 C2 N3 -178.1(3) . . . . ?
N5 N4 C3 N6 0.000(3) . . . . ?
Cd2 N4 C3 N6 180.000(3) . . . . ?
C4 N6 C3 N4 0.000(3) . . . . ?
Cd1 N6 C3 N4 180.000(3) 2_575 . . . ?
N4 N5 C4 N6 0.000(3) . . . . ?
Cd2 N5 C4 N6 180.000(2) 6_557 . . . ?
C3 N6 C4 N5 0.000(3) . . . . ?
Cd1 N6 C4 N5 180.000(2) 2_575 . . . ?
